data_4347340
loop_
_publ_author_name
'Bera, Sachinath'
'Mondal, Sandip'
'Maity, Suvendu'
'Weyherm\"uller, Thomas'
'Ghosh, Prasanta'

_publ_section_title
;
 Radical and Non-Radical States of the [Os(PIQ)] Core (PIQ =
 9,10-Phenanthreneiminoquinone): Iminosemiquinone to Iminoquinone
 Conversion Promoted o-Metalation Reaction.
;
_journal_issue 10
_journal_name_full 'Inorganic chemistry'
_journal_page_first 4746
_journal_page_last 4756
_journal_paper_doi 10.1021/acs.inorgchem.6b00040
_journal_volume 55
_journal_year 2016
_chemical_formula_sum 'C52 H41 Br3 Cl4 N O Os P2'
_chemical_formula_weight 1329.53
_space_group_crystal_system monoclinic
_space_group_IT_number 14
_space_group_name_Hall '-P 2ybc'
_space_group_name_H-M_alt 'P 1 21/c 1'
_atom_sites_solution_hydrogens geom
_audit_creation_method SHELXL-2014/6
_cell_angle_alpha 90
_cell_angle_beta 118.1180(10)
_cell_angle_gamma 90
_cell_formula_units_Z 4
_cell_length_a 24.3136(11)
_cell_length_b 9.5495(4)
_cell_length_c 23.6568(10)
_cell_measurement_reflns_used 9760
_cell_measurement_temperature 114(2)
_cell_measurement_theta_max 28.55
_cell_measurement_theta_min 2.89
_cell_volume 4844.4(4)
_computing_cell_refinement 'Bruker SAINT'
_computing_data_collection 'Bruker APEX2'
_computing_data_reduction 'Bruker SAINT'
_computing_molecular_graphics 'Bruker SHELXTL'
_computing_publication_material 'Bruker SHELXTL'
_computing_structure_refinement 'SHELXL-2014 (Sheldrick, 2014)'
_computing_structure_solution 'SHELXS-97 (Sheldrick 2008)'
_diffrn_ambient_temperature 114(2)
_diffrn_measured_fraction_theta_full 0.997
_diffrn_measured_fraction_theta_max 0.993
_diffrn_measurement_device_type 'Bruker APEX-II CCD'
_diffrn_measurement_method '\f and \w scans'
_diffrn_radiation_type MoK\a
_diffrn_radiation_wavelength 0.71073
_diffrn_reflns_av_R_equivalents 0.0412
_diffrn_reflns_av_unetI/netI 0.0466
_diffrn_reflns_Laue_measured_fraction_full 0.997
_diffrn_reflns_Laue_measured_fraction_max 0.993
_diffrn_reflns_limit_h_max 32
_diffrn_reflns_limit_h_min -31
_diffrn_reflns_limit_k_max 12
_diffrn_reflns_limit_k_min -12
_diffrn_reflns_limit_l_max 23
_diffrn_reflns_limit_l_min -31
_diffrn_reflns_number 35971
_diffrn_reflns_point_group_measured_fraction_full 0.997
_diffrn_reflns_point_group_measured_fraction_max 0.993
_diffrn_reflns_theta_full 25.242
_diffrn_reflns_theta_max 28.569
_diffrn_reflns_theta_min 2.586
_diffrn_source Mo
_exptl_absorpt_coefficient_mu 5.434
_exptl_absorpt_correction_type multi-scan
_exptl_crystal_colour red
_exptl_crystal_density_diffrn 1.823
_exptl_crystal_description Prism
_exptl_crystal_F_000 2588
_exptl_crystal_size_max 0.700
_exptl_crystal_size_mid 0.240
_exptl_crystal_size_min 0.190
_exptl_transmission_factor_max 0.348
_exptl_transmission_factor_min 0.225
_refine_diff_density_max 2.679
_refine_diff_density_min -2.062
_refine_diff_density_rms 0.165
_refine_ls_extinction_method none
_refine_ls_goodness_of_fit_ref 0.955
_refine_ls_hydrogen_treatment constr
_refine_ls_matrix_type full
_refine_ls_number_parameters 562
_refine_ls_number_reflns 12263
_refine_ls_number_restraints 0
_refine_ls_restrained_S_all 0.955
_refine_ls_R_factor_all 0.0461
_refine_ls_R_factor_gt 0.0402
_refine_ls_shift/su_max 0.001
_refine_ls_shift/su_mean 0.000
_refine_ls_structure_factor_coef Fsqd
_refine_ls_weighting_details 'w=1/[\s^2^(Fo^2^)+(0.0079P)^2^+57.1861P] where P=(Fo^2^+2Fc^2^)/3'
_refine_ls_weighting_scheme calc
_refine_ls_wR_factor_gt 0.0904
_refine_ls_wR_factor_ref 0.0937
_reflns_Friedel_coverage 0.000
_reflns_number_gt 11073
_reflns_number_total 12263
_reflns_threshold_expression 'I > 2\s(I)'
_cod_data_source_file 4.cif
_cod_data_source_block 4
_cod_original_sg_symbol_H-M 'P 21/c'
_cod_database_code 4347340
_shelx_space_group_comment
;
The symmetry employed for this shelxl refinement is uniquely defined
by the following loop, which should always be used as a source of
symmetry information in preference to the above space-group names.
They are only intended as comments.
;
_shelx_estimated_absorpt_t_min 0.115
_shelx_estimated_absorpt_t_max 0.425
_shelxl_version_number 2014/6

loop_
_space_group_symop_operation_xyz
'x, y, z'
'-x, y+1/2, -z+1/2'
'-x, -y, -z'
'x, -y-1/2, z-1/2'

loop_
_atom_site_label
_atom_site_type_symbol
_atom_site_fract_x
_atom_site_fract_y
_atom_site_fract_z
_atom_site_U_iso_or_equiv
_atom_site_adp_type
_atom_site_occupancy
_atom_site_site_symmetry_order
_atom_site_calc_flag
_atom_site_refinement_flags_posn
_atom_site_refinement_flags_adp
Os1 Os 0.17537(2) 0.65812(2) 0.66321(2) 0.00896(5) Uani 1 1 d . .
Br2 Br 0.07317(2) 0.53515(5) 0.61943(2) 0.01392(9) Uani 1 1 d . .
Br1 Br 0.14264(2) 0.91458(4) 0.64083(2) 0.01500(9) Uani 1 1 d . .
Br3 Br 0.35012(2) 0.07436(5) 0.72835(3) 0.02283(11) Uani 1 1 d . .
P20 P 0.16405(5) 0.63695(11) 0.55653(5) 0.0102(2) Uani 1 1 d . .
P50 P 0.18129(5) 0.69193(12) 0.76677(5) 0.0131(2) Uani 1 1 d . .
N1 N 0.26446(16) 0.7224(4) 0.69735(17) 0.0115(7) Uani 1 1 d . .
H1 H 0.2730 0.8120 0.6977 0.014 Uiso 1 1 calc R U
C4 C 0.22493(19) 0.4756(5) 0.6913(2) 0.0126(8) Uani 1 1 d . .
C3 C 0.2904(2) 0.4893(4) 0.7181(2) 0.0114(8) Uani 1 1 d . .
O16 O 0.38911(17) 0.7882(4) 0.7315(2) 0.0298(9) Uani 1 1 d . .
C2 C 0.3090(2) 0.6306(4) 0.7188(2) 0.0118(8) Uani 1 1 d . .
C6 C 0.2440(2) 0.2251(5) 0.7018(2) 0.0168(9) Uani 1 1 d . .
H6 H 0.2280 0.1325 0.6961 0.020 Uiso 1 1 calc R U
C5 C 0.2032(2) 0.3369(5) 0.6865(2) 0.0154(8) Uani 1 1 d . .
H5 H 0.1602 0.3201 0.6727 0.018 Uiso 1 1 calc R U
C8 C 0.3345(2) 0.3779(5) 0.7379(2) 0.0136(8) Uani 1 1 d . .
C7 C 0.3072(2) 0.2448(4) 0.7250(2) 0.0147(8) Uani 1 1 d . .
C61 C 0.1210(2) 0.8003(5) 0.7716(2) 0.0167(9) Uani 1 1 d . .
C62 C 0.0599(2) 0.7937(5) 0.7220(3) 0.0201(9) Uani 1 1 d . .
H62 H 0.0507 0.7403 0.6847 0.024 Uiso 1 1 calc R U
C15 C 0.3745(2) 0.6694(5) 0.7383(2) 0.0170(9) Uani 1 1 d . .
C51 C 0.1831(2) 0.5377(5) 0.8137(2) 0.0169(9) Uani 1 1 d . .
C21 C 0.1506(2) 0.4569(5) 0.5276(2) 0.0124(8) Uani 1 1 d . .
C26 C 0.0915(2) 0.4121(5) 0.4824(2) 0.0158(9) Uani 1 1 d . .
H26 H 0.0586 0.4780 0.4626 0.019 Uiso 1 1 calc R U
C41 C 0.1019(2) 0.7379(5) 0.4924(2) 0.0140(8) Uani 1 1 d . .
C56 C 0.1505(2) 0.4178(6) 0.7824(2) 0.0214(10) Uani 1 1 d . .
H56 H 0.1279 0.4166 0.7369 0.026 Uiso 1 1 calc R U
C31 C 0.2319(2) 0.6946(5) 0.5487(2) 0.0147(8) Uani 1 1 d . .
C9 C 0.4016(2) 0.4150(5) 0.7686(2) 0.0170(9) Uani 1 1 d . .
C14 C 0.4203(2) 0.5539(5) 0.7665(2) 0.0180(9) Uani 1 1 d . .
C22 C 0.1987(2) 0.3576(5) 0.5559(2) 0.0164(9) Uani 1 1 d . .
H22 H 0.2394 0.3870 0.5863 0.020 Uiso 1 1 calc R U
C46 C 0.1090(2) 0.7835(5) 0.4405(2) 0.0170(9) Uani 1 1 d . .
H46 H 0.1469 0.7649 0.4395 0.020 Uiso 1 1 calc R U
C32 C 0.2554(2) 0.8282(5) 0.5711(2) 0.0189(9) Uani 1 1 d . .
H32 H 0.2375 0.8830 0.5918 0.023 Uiso 1 1 calc R U
C63 C 0.0126(3) 0.8646(6) 0.7268(3) 0.0259(11) Uani 1 1 d . .
H63 H -0.0291 0.8572 0.6934 0.031 Uiso 1 1 calc R U
C66 C 0.1336(3) 0.8792(5) 0.8254(3) 0.0230(10) Uani 1 1 d . .
H66 H 0.1749 0.8831 0.8599 0.028 Uiso 1 1 calc R U
C42 C 0.0465(2) 0.7688(5) 0.4937(2) 0.0196(10) Uani 1 1 d . .
H42 H 0.0411 0.7405 0.5293 0.024 Uiso 1 1 calc R U
C71 C 0.2540(2) 0.7826(7) 0.8174(2) 0.0269(12) Uani 1 1 d . .
C52 C 0.2137(3) 0.5398(6) 0.8804(2) 0.0237(10) Uani 1 1 d . .
H52 H 0.2346 0.6223 0.9026 0.028 Uiso 1 1 calc R U
C23 C 0.1875(2) 0.2180(5) 0.5397(2) 0.0212(10) Uani 1 1 d . .
H23 H 0.2203 0.1518 0.5591 0.025 Uiso 1 1 calc R U
C43 C -0.0007(2) 0.8409(6) 0.4433(3) 0.0232(10) Uani 1 1 d . .
H43 H -0.0385 0.8604 0.4444 0.028 Uiso 1 1 calc R U
C55 C 0.1506(3) 0.2995(6) 0.8168(3) 0.0271(11) Uani 1 1 d . .
H55 H 0.1288 0.2176 0.7951 0.032 Uiso 1 1 calc R U
C33 C 0.3042(2) 0.8818(6) 0.5635(3) 0.0259(11) Uani 1 1 d . .
H33 H 0.3199 0.9727 0.5791 0.031 Uiso 1 1 calc R U
C44 C 0.0063(2) 0.8848(5) 0.3915(2) 0.0209(10) Uani 1 1 d . .
H44 H -0.0262 0.9343 0.3572 0.025 Uiso 1 1 calc R U
C25 C 0.0807(2) 0.2707(5) 0.4663(2) 0.0193(9) Uani 1 1 d . .
H25 H 0.0404 0.2407 0.4352 0.023 Uiso 1 1 calc R U
C13 C 0.4832(2) 0.5897(6) 0.7928(3) 0.0283(12) Uani 1 1 d . .
H13 H 0.4947 0.6833 0.7896 0.034 Uiso 1 1 calc R U
C10 C 0.4489(2) 0.3178(6) 0.8022(3) 0.0274(11) Uani 1 1 d . .
H10 H 0.4383 0.2245 0.8071 0.033 Uiso 1 1 calc R U
C76 C 0.3088(3) 0.7065(9) 0.8504(3) 0.0359(15) Uani 1 1 d . .
H76 H 0.3079 0.6070 0.8499 0.043 Uiso 1 1 calc R U
C45 C 0.0618(2) 0.8556(6) 0.3901(2) 0.0220(10) Uani 1 1 d . .
H45 H 0.0673 0.8850 0.3547 0.026 Uiso 1 1 calc R U
C24 C 0.1283(3) 0.1736(5) 0.4953(3) 0.0228(10) Uani 1 1 d . .
H24 H 0.1205 0.0771 0.4848 0.027 Uiso 1 1 calc R U
C54 C 0.1829(3) 0.3026(6) 0.8833(3) 0.0299(12) Uani 1 1 d . .
H54 H 0.1837 0.2218 0.9071 0.036 Uiso 1 1 calc R U
C36 C 0.2580(2) 0.6168(6) 0.5175(2) 0.0216(10) Uani 1 1 d . .
H36 H 0.2423 0.5261 0.5015 0.026 Uiso 1 1 calc R U
C65 C 0.0860(3) 0.9528(6) 0.8289(3) 0.0302(13) Uani 1 1 d . .
H65 H 0.0951 1.0088 0.8655 0.036 Uiso 1 1 calc R U
C64 C 0.0255(3) 0.9452(6) 0.7795(3) 0.0311(13) Uani 1 1 d . .
H64 H -0.0068 0.9957 0.7822 0.037 Uiso 1 1 calc R U
C53 C 0.2137(3) 0.4217(7) 0.9148(3) 0.0316(13) Uani 1 1 d . .
H53 H 0.2352 0.4235 0.9603 0.038 Uiso 1 1 calc R U
C34 C 0.3306(2) 0.8027(7) 0.5328(3) 0.0290(12) Uani 1 1 d . .
H34 H 0.3645 0.8391 0.5280 0.035 Uiso 1 1 calc R U
C35 C 0.3072(2) 0.6711(7) 0.5096(3) 0.0278(12) Uani 1 1 d . .
H35 H 0.3246 0.6175 0.4881 0.033 Uiso 1 1 calc R U
C72 C 0.2561(3) 0.9292(7) 0.8171(3) 0.0352(15) Uani 1 1 d . .
H72 H 0.2190 0.9819 0.7933 0.042 Uiso 1 1 calc R U
C11 C 0.5114(3) 0.3558(6) 0.8287(3) 0.0332(13) Uani 1 1 d . .
H11 H 0.5428 0.2877 0.8508 0.040 Uiso 1 1 calc R U
C12 C 0.5286(2) 0.4905(7) 0.8233(3) 0.0323(13) Uani 1 1 d . .
H12 H 0.5715 0.5146 0.8405 0.039 Uiso 1 1 calc R U
C75 C 0.3657(3) 0.7784(12) 0.8846(3) 0.055(2) Uani 1 1 d . .
H75 H 0.4034 0.7274 0.9074 0.066 Uiso 1 1 calc R U
C73 C 0.3132(4) 0.9969(9) 0.8522(3) 0.055(2) Uani 1 1 d . .
H73 H 0.3147 1.0963 0.8532 0.066 Uiso 1 1 calc R U
C74 C 0.3667(4) 0.9221(12) 0.8851(4) 0.065(3) Uani 1 1 d . .
H74 H 0.4052 0.9699 0.9086 0.078 Uiso 1 1 calc R U
Cl1 Cl 0.4663(2) 0.5017(8) 0.5789(3) 0.187(3) Uani 1 1 d . .
C16 C 0.4519(12) 0.4559(13) 0.6319(6) 0.190(12) Uani 1 1 d . .
H16A H 0.4430 0.5394 0.6510 0.228 Uiso 1 1 calc R U
H16B H 0.4888 0.4082 0.6659 0.228 Uiso 1 1 calc R U
Cl4 Cl 0.3813(4) 0.3308(7) 0.6001(4) 0.223(4) Uani 1 1 d . .
Cl3 Cl 0.4638(17) 0.087(3) 0.4778(17) 0.75(3) Uiso 1 1 d . .
Cl2 Cl 0.3850(15) 0.165(3) 0.4405(16) 0.661(19) Uiso 1 1 d . .
C17 C 0.403(3) 0.253(8) 0.534(4) 0.59(5) Uiso 1 1 d . .
H17A H 0.3848 0.2059 0.5587 0.711 Uiso 1 1 calc R U
H17B H 0.4133 0.3533 0.5427 0.711 Uiso 1 1 calc R U

loop_
_atom_site_aniso_label
_atom_site_aniso_U_11
_atom_site_aniso_U_22
_atom_site_aniso_U_33
_atom_site_aniso_U_23
_atom_site_aniso_U_13
_atom_site_aniso_U_12
Os1 0.00770(7) 0.00742(7) 0.01205(8) 0.00029(6) 0.00491(6) 0.00024(6)
Br2 0.00981(18) 0.0153(2) 0.01592(19) 0.00048(16) 0.00548(15) -0.00170(15)
Br1 0.0152(2) 0.00844(18) 0.0228(2) 0.00184(16) 0.01017(17) 0.00192(15)
Br3 0.0220(2) 0.0097(2) 0.0378(3) 0.00159(19) 0.0148(2) 0.00450(17)
P20 0.0085(4) 0.0106(5) 0.0119(5) 0.0012(4) 0.0050(4) 0.0017(4)
P50 0.0115(5) 0.0151(5) 0.0138(5) -0.0011(4) 0.0070(4) -0.0019(4)
N1 0.0080(15) 0.0139(17) 0.0135(17) 0.0008(14) 0.0060(14) 0.0022(13)
C4 0.0076(18) 0.019(2) 0.0099(18) -0.0048(16) 0.0028(15) -0.0027(16)
C3 0.0122(19) 0.0068(18) 0.017(2) -0.0032(15) 0.0084(16) -0.0010(15)
O16 0.0147(16) 0.0128(16) 0.059(3) 0.0033(17) 0.0156(18) -0.0017(14)
C2 0.0107(19) 0.0081(19) 0.016(2) -0.0004(15) 0.0063(16) -0.0003(15)
C6 0.020(2) 0.011(2) 0.021(2) -0.0010(17) 0.0097(18) -0.0047(17)
C5 0.0131(19) 0.014(2) 0.022(2) -0.0021(17) 0.0104(17) 0.0002(17)
C8 0.0130(19) 0.0107(19) 0.016(2) 0.0006(16) 0.0059(16) 0.0008(16)
C7 0.016(2) 0.0051(18) 0.025(2) 0.0014(16) 0.0114(18) 0.0043(16)
C61 0.023(2) 0.013(2) 0.022(2) 0.0019(17) 0.017(2) 0.0000(17)
C62 0.021(2) 0.017(2) 0.028(3) -0.0009(19) 0.017(2) 0.0009(19)
C15 0.013(2) 0.012(2) 0.027(2) -0.0025(18) 0.0102(18) -0.0035(17)
C51 0.017(2) 0.019(2) 0.017(2) 0.0036(18) 0.0103(18) 0.0034(18)
C21 0.0141(19) 0.0113(19) 0.0138(19) 0.0011(16) 0.0081(16) 0.0020(16)
C26 0.015(2) 0.018(2) 0.015(2) 0.0008(17) 0.0082(17) 0.0021(17)
C41 0.0128(19) 0.0115(19) 0.016(2) 0.0004(16) 0.0053(17) 0.0021(16)
C56 0.023(2) 0.024(2) 0.019(2) 0.0027(19) 0.012(2) 0.001(2)
C31 0.0115(19) 0.018(2) 0.015(2) 0.0045(16) 0.0063(16) -0.0007(16)
C9 0.013(2) 0.014(2) 0.022(2) 0.0027(18) 0.0075(18) 0.0031(17)
C14 0.013(2) 0.015(2) 0.024(2) 0.0010(18) 0.0076(18) 0.0016(17)
C22 0.015(2) 0.018(2) 0.013(2) -0.0012(17) 0.0050(17) 0.0031(17)
C46 0.016(2) 0.017(2) 0.018(2) 0.0031(17) 0.0079(18) 0.0076(17)
C32 0.014(2) 0.023(2) 0.019(2) 0.0046(18) 0.0074(18) -0.0001(18)
C63 0.024(2) 0.024(3) 0.038(3) 0.009(2) 0.022(2) 0.009(2)
C66 0.035(3) 0.015(2) 0.025(2) -0.0016(19) 0.019(2) -0.002(2)
C42 0.015(2) 0.023(2) 0.022(2) 0.0108(19) 0.0100(19) 0.0061(18)
C71 0.021(2) 0.045(3) 0.017(2) -0.009(2) 0.011(2) -0.016(2)
C52 0.031(3) 0.023(3) 0.017(2) 0.0002(19) 0.012(2) 0.000(2)
C23 0.027(2) 0.016(2) 0.022(2) 0.0000(19) 0.013(2) 0.0084(19)
C43 0.014(2) 0.027(3) 0.026(2) 0.011(2) 0.0080(19) 0.007(2)
C55 0.033(3) 0.021(2) 0.032(3) 0.003(2) 0.019(2) -0.001(2)
C33 0.019(2) 0.032(3) 0.024(2) 0.005(2) 0.007(2) -0.007(2)
C44 0.016(2) 0.021(2) 0.019(2) 0.0073(19) 0.0027(18) 0.0040(18)
C25 0.022(2) 0.018(2) 0.020(2) -0.0052(18) 0.0120(19) -0.0041(19)
C13 0.017(2) 0.024(3) 0.042(3) 0.004(2) 0.012(2) 0.001(2)
C10 0.020(2) 0.017(2) 0.039(3) 0.005(2) 0.009(2) 0.005(2)
C76 0.018(2) 0.073(5) 0.018(2) -0.007(3) 0.009(2) -0.006(3)
C45 0.025(2) 0.027(3) 0.017(2) 0.0064(19) 0.012(2) 0.009(2)
C24 0.033(3) 0.014(2) 0.025(2) -0.0038(19) 0.017(2) 0.001(2)
C54 0.039(3) 0.026(3) 0.029(3) 0.012(2) 0.020(3) 0.006(2)
C36 0.019(2) 0.025(2) 0.025(2) 0.004(2) 0.013(2) 0.0040(19)
C65 0.057(4) 0.015(2) 0.034(3) -0.003(2) 0.035(3) 0.005(2)
C64 0.044(3) 0.020(3) 0.047(3) 0.007(2) 0.036(3) 0.012(2)
C53 0.042(3) 0.036(3) 0.015(2) 0.007(2) 0.012(2) 0.001(3)
C34 0.017(2) 0.043(3) 0.029(3) 0.013(2) 0.013(2) -0.001(2)
C35 0.019(2) 0.042(3) 0.028(3) 0.008(2) 0.016(2) 0.007(2)
C72 0.039(3) 0.045(4) 0.020(3) -0.007(2) 0.013(2) -0.028(3)
C11 0.019(2) 0.025(3) 0.045(3) 0.005(2) 0.006(2) 0.008(2)
C12 0.011(2) 0.034(3) 0.045(3) 0.003(3) 0.007(2) 0.003(2)
C75 0.017(3) 0.119(8) 0.025(3) -0.006(4) 0.007(2) -0.016(4)
C73 0.060(5) 0.067(5) 0.029(3) -0.010(3) 0.014(3) -0.048(4)
C74 0.043(4) 0.114(8) 0.033(4) -0.015(4) 0.014(3) -0.053(5)
Cl1 0.079(2) 0.246(7) 0.206(6) -0.105(5) 0.044(3) 0.010(3)
C16 0.45(4) 0.051(7) 0.063(8) 0.005(6) 0.110(15) -0.014(13)
Cl4 0.286(8) 0.184(5) 0.327(9) 0.174(6) 0.251(7) 0.175(6)

loop_
_atom_type_symbol
_atom_type_description
_atom_type_scat_dispersion_real
_atom_type_scat_dispersion_imag
_atom_type_scat_source
C C 0.0033 0.0016 'International Tables Vol C Tables 4.2.6.8 and 6.1.1.4'
H H 0.0000 0.0000 'International Tables Vol C Tables 4.2.6.8 and 6.1.1.4'
N N 0.0061 0.0033 'International Tables Vol C Tables 4.2.6.8 and 6.1.1.4'
O O 0.0106 0.0060 'International Tables Vol C Tables 4.2.6.8 and 6.1.1.4'
P P 0.1023 0.0942 'International Tables Vol C Tables 4.2.6.8 and 6.1.1.4'
Cl Cl 0.1484 0.1585 'International Tables Vol C Tables 4.2.6.8 and 6.1.1.4'
Br Br -0.2901 2.4595 'International Tables Vol C Tables 4.2.6.8 and 6.1.1.4'
Os Os -1.2165 7.6030 'International Tables Vol C Tables 4.2.6.8 and 6.1.1.4'

loop_
_geom_angle_atom_site_label_1
_geom_angle_atom_site_label_2
_geom_angle_atom_site_label_3
_geom_angle
_geom_angle_site_symmetry_1
N1 Os1 C4 76.82(16) .
N1 Os1 P50 90.79(10) .
C4 Os1 P50 92.28(12) .
N1 Os1 P20 90.92(10) .
C4 Os1 P20 91.62(12) .
P50 Os1 P20 176.01(4) .
N1 Os1 Br2 169.24(11) .
C4 Os1 Br2 93.03(12) .
P50 Os1 Br2 93.20(3) .
P20 Os1 Br2 85.75(3) .
N1 Os1 Br1 87.84(11) .
C4 Os1 Br1 164.63(12) .
P50 Os1 Br1 86.89(3) .
P20 Os1 Br1 89.58(3) .
Br2 Os1 Br1 102.342(15) .
C21 P20 C31 104.9(2) .
C21 P20 C41 104.7(2) .
C31 P20 C41 100.9(2) .
C21 P20 Os1 112.52(14) .
C31 P20 Os1 114.62(15) .
C41 P20 Os1 117.67(15) .
C71 P50 C51 104.2(2) .
C71 P50 C61 104.3(3) .
C51 P50 C61 101.9(2) .
C71 P50 Os1 107.88(17) .
C51 P50 Os1 118.81(16) .
C61 P50 Os1 118.12(16) .
C2 N1 Os1 119.5(3) .
C2 N1 H1 120.2 .
Os1 N1 H1 120.2 .
C5 C4 C3 115.0(4) .
C5 C4 Os1 129.3(3) .
C3 C4 Os1 115.7(3) .
C4 C3 C2 112.2(4) .
C4 C3 C8 126.3(4) .
C2 C3 C8 121.3(4) .
N1 C2 C3 115.8(4) .
N1 C2 C15 122.0(4) .
C3 C2 C15 122.1(4) .
C7 C6 C5 121.8(4) .
C7 C6 H6 119.1 .
C5 C6 H6 119.1 .
C6 C5 C4 120.5(4) .
C6 C5 H5 119.8 .
C4 C5 H5 119.8 .
C7 C8 C3 113.6(4) .
C7 C8 C9 128.5(4) .
C3 C8 C9 117.8(4) .
C6 C7 C8 122.3(4) .
C6 C7 Br3 112.6(3) .
C8 C7 Br3 124.8(3) .
C66 C61 C62 119.0(5) .
C66 C61 P50 121.7(4) .
C62 C61 P50 119.1(4) .
C63 C62 C61 120.4(5) .
C63 C62 H62 119.8 .
C61 C62 H62 119.8 .
O16 C15 C2 121.9(4) .
O16 C15 C14 123.1(4) .
C2 C15 C14 115.0(4) .
C56 C51 C52 118.8(5) .
C56 C51 P50 119.6(4) .
C52 C51 P50 121.5(4) .
C26 C21 C22 118.9(4) .
C26 C21 P20 121.0(3) .
C22 C21 P20 119.8(3) .
C25 C26 C21 120.0(4) .
C25 C26 H26 120.0 .
C21 C26 H26 120.0 .
C46 C41 C42 118.6(4) .
C46 C41 P20 119.9(3) .
C42 C41 P20 121.5(4) .
C51 C56 C55 120.8(5) .
C51 C56 H56 119.6 .
C55 C56 H56 119.6 .
C36 C31 C32 118.7(4) .
C36 C31 P20 123.5(4) .
C32 C31 P20 117.7(4) .
C10 C9 C14 116.8(4) .
C10 C9 C8 122.7(4) .
C14 C9 C8 120.4(4) .
C13 C14 C9 121.3(4) .
C13 C14 C15 116.8(4) .
C9 C14 C15 121.9(4) .
C23 C22 C21 120.6(4) .
C23 C22 H22 119.7 .
C21 C22 H22 119.7 .
C45 C46 C41 121.2(4) .
C45 C46 H46 119.4 .
C41 C46 H46 119.4 .
C33 C32 C31 120.9(5) .
C33 C32 H32 119.6 .
C31 C32 H32 119.6 .
C64 C63 C62 120.4(5) .
C64 C63 H63 119.8 .
C62 C63 H63 119.8 .
C61 C66 C65 120.0(5) .
C61 C66 H66 120.0 .
C65 C66 H66 120.0 .
C43 C42 C41 120.2(4) .
C43 C42 H42 119.9 .
C41 C42 H42 119.9 .
C76 C71 C72 119.9(6) .
C76 C71 P50 119.8(5) .
C72 C71 P50 119.9(5) .
C53 C52 C51 120.3(5) .
C53 C52 H52 119.9 .
C51 C52 H52 119.9 .
C22 C23 C24 120.3(5) .
C22 C23 H23 119.8 .
C24 C23 H23 119.8 .
C44 C43 C42 121.0(5) .
C44 C43 H43 119.5 .
C42 C43 H43 119.5 .
C54 C55 C56 119.4(5) .
C54 C55 H55 120.3 .
C56 C55 H55 120.3 .
C32 C33 C34 120.1(5) .
C32 C33 H33 120.0 .
C34 C33 H33 120.0 .
C43 C44 C45 119.2(4) .
C43 C44 H44 120.4 .
C45 C44 H44 120.4 .
C24 C25 C26 120.4(5) .
C24 C25 H25 119.8 .
C26 C25 H25 119.8 .
C12 C13 C14 120.4(5) .
C12 C13 H13 119.8 .
C14 C13 H13 119.8 .
C11 C10 C9 120.9(5) .
C11 C10 H10 119.5 .
C9 C10 H10 119.5 .
C71 C76 C75 119.3(8) .
C71 C76 H76 120.4 .
C75 C76 H76 120.4 .
C46 C45 C44 119.8(4) .
C46 C45 H45 120.1 .
C44 C45 H45 120.1 .
C25 C24 C23 119.7(5) .
C25 C24 H24 120.1 .
C23 C24 H24 120.1 .
C53 C54 C55 120.3(5) .
C53 C54 H54 119.8 .
C55 C54 H54 119.8 .
C35 C36 C31 120.4(5) .
C35 C36 H36 119.8 .
C31 C36 H36 119.8 .
C64 C65 C66 120.5(5) .
C64 C65 H65 119.8 .
C66 C65 H65 119.8 .
C63 C64 C65 119.7(5) .
C63 C64 H64 120.2 .
C65 C64 H64 120.2 .
C54 C53 C52 120.3(5) .
C54 C53 H53 119.8 .
C52 C53 H53 119.8 .
C35 C34 C33 119.7(5) .
C35 C34 H34 120.1 .
C33 C34 H34 120.1 .
C34 C35 C36 120.2(5) .
C34 C35 H35 119.9 .
C36 C35 H35 119.9 .
C73 C72 C71 119.2(7) .
C73 C72 H72 120.4 .
C71 C72 H72 120.4 .
C12 C11 C10 121.2(5) .
C12 C11 H11 119.4 .
C10 C11 H11 119.4 .
C13 C12 C11 119.2(5) .
C13 C12 H12 120.4 .
C11 C12 H12 120.4 .
C74 C75 C76 120.1(8) .
C74 C75 H75 119.9 .
C76 C75 H75 119.9 .
C74 C73 C72 120.8(8) .
C74 C73 H73 119.6 .
C72 C73 H73 119.6 .
C73 C74 C75 120.7(7) .
C73 C74 H74 119.6 .
C75 C74 H74 119.6 .
Cl1 C16 Cl4 111.4(9) .
Cl1 C16 H16A 109.3 .
Cl4 C16 H16A 109.3 .
Cl1 C16 H16B 109.3 .
Cl4 C16 H16B 109.3 .
H16A C16 H16B 108.0 .
Cl3 Cl3 C17 130(3) 3_656
Cl2 C17 Cl3 39.8(17) .
Cl2 C17 H17A 119.4 .
Cl3 C17 H17A 119.4 .
Cl2 C17 H17B 119.4 .
Cl3 C17 H17B 119.4 .
H17A C17 H17B 117.0 .

loop_
_geom_bond_atom_site_label_1
_geom_bond_atom_site_label_2
_geom_bond_distance
_geom_bond_site_symmetry_2
Os1 N1 2.018(4) .
Os1 C4 2.044(5) .
Os1 P50 2.4072(11) .
Os1 P20 2.4147(11) .
Os1 Br2 2.4900(4) .
Os1 Br1 2.5523(5) .
Br3 C7 1.914(4) .
P20 C21 1.822(5) .
P20 C31 1.829(5) .
P20 C41 1.831(5) .
P50 C71 1.820(5) .
P50 C51 1.833(5) .
P50 C61 1.841(5) .
N1 C2 1.296(5) .
N1 H1 0.8800 .
C4 C5 1.411(6) .
C4 C3 1.415(6) .
C3 C2 1.421(6) .
C3 C8 1.424(6) .
O16 C15 1.221(6) .
C2 C15 1.481(6) .
C6 C7 1.380(6) .
C6 C5 1.384(6) .
C6 H6 0.9500 .
C5 H5 0.9500 .
C8 C7 1.399(6) .
C8 C9 1.483(6) .
C61 C66 1.383(7) .
C61 C62 1.394(7) .
C62 C63 1.386(7) .
C62 H62 0.9500 .
C15 C14 1.484(6) .
C51 C56 1.390(7) .
C51 C52 1.392(7) .
C21 C26 1.394(6) .
C21 C22 1.406(6) .
C26 C25 1.394(7) .
C26 H26 0.9500 .
C41 C46 1.389(6) .
C41 C42 1.393(6) .
C56 C55 1.392(7) .
C56 H56 0.9500 .
C31 C36 1.395(7) .
C31 C32 1.396(7) .
C9 C10 1.399(7) .
C9 C14 1.411(7) .
C14 C13 1.394(7) .
C22 C23 1.378(7) .
C22 H22 0.9500 .
C46 C45 1.387(6) .
C46 H46 0.9500 .
C32 C33 1.380(7) .
C32 H32 0.9500 .
C63 C64 1.370(8) .
C63 H63 0.9500 .
C66 C65 1.390(8) .
C66 H66 0.9500 .
C42 C43 1.387(6) .
C42 H42 0.9500 .
C71 C76 1.390(9) .
C71 C72 1.401(9) .
C52 C53 1.390(8) .
C52 H52 0.9500 .
C23 C24 1.389(8) .
C23 H23 0.9500 .
C43 C44 1.380(7) .
C43 H43 0.9500 .
C55 C54 1.388(8) .
C55 H55 0.9500 .
C33 C34 1.394(9) .
C33 H33 0.9500 .
C44 C45 1.393(7) .
C44 H44 0.9500 .
C25 C24 1.386(7) .
C25 H25 0.9500 .
C13 C12 1.374(8) .
C13 H13 0.9500 .
C10 C11 1.392(8) .
C10 H10 0.9500 .
C76 C75 1.409(9) .
C76 H76 0.9500 .
C45 H45 0.9500 .
C24 H24 0.9500 .
C54 C53 1.373(9) .
C54 H54 0.9500 .
C36 C35 1.394(7) .
C36 H36 0.9500 .
C65 C64 1.383(9) .
C65 H65 0.9500 .
C64 H64 0.9500 .
C53 H53 0.9500 .
C34 C35 1.382(9) .
C34 H34 0.9500 .
C35 H35 0.9500 .
C72 C73 1.396(8) .
C72 H72 0.9500 .
C11 C12 1.376(9) .
C11 H11 0.9500 .
C12 H12 0.9500 .
C75 C74 1.372(15) .
C75 H75 0.9500 .
C73 C74 1.362(14) .
C73 H73 0.9500 .
C74 H74 0.9500 .
Cl1 C16 1.518(16) .
C16 Cl4 1.93(2) .
C16 H16A 0.9900 .
C16 H16B 0.9900 .
Cl3 Cl3 2.29(6) 3_656
Cl3 C17 2.88(8) .
Cl2 C17 2.20(7) .
C17 H17A 0.9900 .
C17 H17B 0.9900 .
